data_4110020
loop_
_publ_author_name
'Nathan M. West'
'Peter S. White'
'Joseph L. Templeton'

_publ_section_title
;
 Facile Dehydrogenation of Ethers and Alkanes with a\b-Diiminate Pt
 Fragment
;
_journal_name_full 'Journal of the American Chemical Society'
_journal_page_first 12372
_journal_page_last 12373
_journal_paper_doi 10.1021/ja074488g
_journal_volume 129
_journal_year 2007
_chemical_formula_sum 'C20 H24 N2 Pt'
_chemical_formula_weight 487.50
_chemical_name_systematic
;
 ?
;
_space_group_IT_number 14
_symmetry_cell_setting monoclinic
_symmetry_space_group_name_Hall '-P 2yn'
_symmetry_space_group_name_H-M 'P 1 21/n 1'
_atom_sites_solution_hydrogens geom
_atom_sites_solution_primary direct
_atom_sites_solution_secondary difmap
_audit_creation_method SHELXL-97
_cell_angle_alpha 90.00
_cell_angle_beta 116.1970(10)
_cell_angle_gamma 90.00
_cell_formula_units_Z 4
_cell_length_a 15.1323(4)
_cell_length_b 7.9402(2)
_cell_length_c 16.5539(4)
_cell_measurement_reflns_used 5183
_cell_measurement_temperature 273(2)
_cell_measurement_theta_max 28.84
_cell_measurement_theta_min 2.74
_cell_volume 1784.70(8)
_computing_cell_refinement 'Bruker SMART'
_computing_data_collection 'Bruker SMART'
_computing_data_reduction 'Bruker SAINT'
_computing_molecular_graphics 'Bruker SHELXTL'
_computing_publication_material 'Bruker SHELXTL'
_computing_structure_refinement 'SHELXL-97 (Sheldrick, 1997)'
_computing_structure_solution 'SHELXS-97 (Sheldrick, 1990)'
_diffrn_ambient_temperature 273(2)
_diffrn_measured_fraction_theta_full 1.000
_diffrn_measured_fraction_theta_max 1.000
_diffrn_measurement_device_type 'CCD area detector'
_diffrn_measurement_method 'phi and omega scans'
_diffrn_radiation_monochromator graphite
_diffrn_radiation_source 'fine-focus sealed tube'
_diffrn_radiation_type MoK\a
_diffrn_radiation_wavelength 0.71073
_diffrn_reflns_av_R_equivalents 0.0248
_diffrn_reflns_av_sigmaI/netI 0.0229
_diffrn_reflns_limit_h_max 18
_diffrn_reflns_limit_h_min -19
_diffrn_reflns_limit_k_max 10
_diffrn_reflns_limit_k_min -10
_diffrn_reflns_limit_l_max 21
_diffrn_reflns_limit_l_min -14
_diffrn_reflns_number 17299
_diffrn_reflns_theta_full 28.00
_diffrn_reflns_theta_max 28.00
_diffrn_reflns_theta_min 1.52
_exptl_absorpt_coefficient_mu 7.863
_exptl_absorpt_correction_type none
_exptl_crystal_colour clear
_exptl_crystal_density_diffrn 1.814
_exptl_crystal_density_meas 0
_exptl_crystal_description block
_exptl_crystal_F_000 944
_exptl_crystal_size_max 0.20
_exptl_crystal_size_mid 0.20
_exptl_crystal_size_min 0.05
_refine_diff_density_max 1.111
_refine_diff_density_min -0.577
_refine_diff_density_rms 0.088
_refine_ls_extinction_coef 0.00000(6)
_refine_ls_extinction_expression Fc^*^=kFc[1+0.001xFc^2^\l^3^/sin(2\q)]^-1/4^
_refine_ls_extinction_method SHELXL
_refine_ls_goodness_of_fit_ref 1.036
_refine_ls_hydrogen_treatment mixed
_refine_ls_matrix_type full
_refine_ls_number_parameters 241
_refine_ls_number_reflns 4315
_refine_ls_number_restraints 8
_refine_ls_restrained_S_all 1.035
_refine_ls_R_factor_all 0.0197
_refine_ls_R_factor_gt 0.0164
_refine_ls_shift/su_max 0.003
_refine_ls_shift/su_mean 0.000
_refine_ls_structure_factor_coef Fsqd
_refine_ls_weighting_details 'calc w=1/[\s^2^(Fo^2^)+(0.0123P)^2^+1.4376P] where P=(Fo^2^+2Fc^2^)/3'
_refine_ls_weighting_scheme calc
_refine_ls_wR_factor_gt 0.0348
_refine_ls_wR_factor_ref 0.0358
_reflns_number_gt 3949
_reflns_number_total 4315
_reflns_threshold_expression >2sigma(I)
_cod_data_source_file ja074488gsi20070619_063013.cif
_cod_data_source_block c05334
_cod_database_code 4110020

loop_
_symmetry_equiv_pos_as_xyz
'x, y, z'
'-x+1/2, y+1/2, -z+1/2'
'-x, -y, -z'
'x-1/2, -y-1/2, z-1/2'

loop_
_atom_site_label
_atom_site_type_symbol
_atom_site_fract_x
_atom_site_fract_y
_atom_site_fract_z
_atom_site_U_iso_or_equiv
_atom_site_adp_type
_atom_site_occupancy
_atom_site_symmetry_multiplicity
_atom_site_calc_flag
_atom_site_refinement_flags
_atom_site_disorder_assembly
_atom_site_disorder_group
Pt1 Pt 0.835822(6) 0.906016(10) 0.080989(6) 0.01533(4) Uani 1 1 d D . .
C1 C 0.7259(3) 0.8852(8) -0.0536(2) 0.0223(12) Uani 0.648(7) 1 d PD A 1
H1A H 0.6697 0.8147 -0.0636 0.027 Uiso 0.648(7) 1 calc PR A 1
H1B H 0.7085 0.9880 -0.0889 0.027 Uiso 0.648(7) 1 calc PR A 1
C2 C 0.8106(4) 0.8030(5) -0.0454(2) 0.0232(10) Uani 0.648(7) 1 d PD A 1
H2A H 0.8460 0.8545 -0.0756 0.028 Uiso 0.648(7) 1 calc PR A 1
H2B H 0.8072 0.6812 -0.0503 0.028 Uiso 0.648(7) 1 calc PR A 1
C3 C 0.7789(4) 0.6843(6) 0.1018(4) 0.0222(12) Uani 0.648(7) 1 d PD A 1
H3A H 0.7326 0.7082 0.1254 0.033 Uiso 0.648(7) 1 calc PR A 1
H3B H 0.8313 0.6160 0.1440 0.033 Uiso 0.648(7) 1 calc PR A 1
H3C H 0.7463 0.6249 0.0458 0.033 Uiso 0.648(7) 1 calc PR A 1
C4 C 0.7313(5) 0.7380(9) 0.0891(6) 0.026(2) Uani 0.352(7) 1 d PD A 2
H4A H 0.7212 0.7449 0.1429 0.032 Uiso 0.352(7) 1 calc PR A 2
H4B H 0.6708 0.7221 0.0344 0.032 Uiso 0.352(7) 1 calc PR A 2
C5 C 0.8128(9) 0.6471(4) 0.0960(8) 0.031(3) Uani 0.352(7) 1 d PD A 2
H5A H 0.8032 0.5744 0.0457 0.037 Uiso 0.352(7) 1 calc PR A 2
H5B H 0.8536 0.5973 0.1542 0.037 Uiso 0.352(7) 1 calc PR A 2
C6 C 0.7642(7) 0.8626(14) -0.0553(3) 0.022(2) Uani 0.352(7) 1 d PD A 2
H6A H 0.7330 0.7542 -0.0661 0.033 Uiso 0.352(7) 1 calc PR A 2
H6B H 0.8108 0.8652 -0.0800 0.033 Uiso 0.352(7) 1 calc PR A 2
H6C H 0.7152 0.9481 -0.0833 0.033 Uiso 0.352(7) 1 calc PR A 2
N7 N 0.90588(15) 0.9472(2) 0.21854(14) 0.0182(4) Uani 1 1 d . A .
C8 C 0.96247(18) 1.0801(3) 0.25855(17) 0.0211(5) Uani 1 1 d . . .
C9 C 0.98647(18) 1.2078(3) 0.21352(17) 0.0225(5) Uani 1 1 d . A .
H9 H 1.0306 1.2879 0.2506 0.027 Uiso 1 1 calc R . .
C10 C 0.95440(17) 1.2331(3) 0.12191(17) 0.0199(5) Uani 1 1 d . . .
N11 N 0.89126(15) 1.1332(2) 0.05739(14) 0.0176(4) Uani 1 1 d . A .
C12 C 0.89097(18) 0.8316(3) 0.27844(16) 0.0193(5) Uani 1 1 d . . .
C13 C 0.95477(19) 0.6980(3) 0.31595(18) 0.0267(6) Uani 1 1 d . A .
H13 H 1.0059 0.6794 0.3003 0.032 Uiso 1 1 calc R . .
C14 C 0.9427(2) 0.5913(3) 0.3771(2) 0.0331(6) Uani 1 1 d . . .
H14 H 0.9864 0.5026 0.4029 0.040 Uiso 1 1 calc R A .
C15 C 0.8657(2) 0.6175(4) 0.39923(19) 0.0329(7) Uani 1 1 d . A .
H15 H 0.8579 0.5469 0.4405 0.039 Uiso 1 1 calc R . .
C16 C 0.8003(2) 0.7482(4) 0.36036(18) 0.0295(6) Uani 1 1 d . . .
H16 H 0.7480 0.7642 0.3747 0.035 Uiso 1 1 calc R A .
C17 C 0.81253(19) 0.8556(3) 0.29989(17) 0.0233(5) Uani 1 1 d . A .
H17 H 0.7684 0.9435 0.2737 0.028 Uiso 1 1 calc R . .
C18 C 1.0057(2) 1.0977(3) 0.36010(18) 0.0289(6) Uani 1 1 d . A .
H18A H 0.9533 1.1055 0.3778 0.043 Uiso 1 1 calc R . .
H18B H 1.0454 1.1976 0.3787 0.043 Uiso 1 1 calc R . .
H18C H 1.0457 1.0011 0.3881 0.043 Uiso 1 1 calc R . .
C19 C 0.9946(2) 1.3887(3) 0.0966(2) 0.0337(7) Uani 1 1 d . A .
H19A H 1.0232 1.3575 0.0572 0.051 Uiso 1 1 calc R . .
H19B H 1.0441 1.4396 0.1500 0.051 Uiso 1 1 calc R . .
H19C H 0.9421 1.4676 0.0665 0.051 Uiso 1 1 calc R . .
C20 C 0.85744(18) 1.1942(3) -0.03372(16) 0.0187(5) Uani 1 1 d . . .
C21 C 0.77553(18) 1.2993(3) -0.06944(17) 0.0226(5) Uani 1 1 d . A .
H21 H 0.7428 1.3271 -0.0351 0.027 Uiso 1 1 calc R . .
C22 C 0.7424(2) 1.3624(3) -0.15575(19) 0.0283(6) Uani 1 1 d . . .
H22 H 0.6881 1.4337 -0.1788 0.034 Uiso 1 1 calc R A .
C23 C 0.7895(2) 1.3204(3) -0.20803(18) 0.0292(6) Uani 1 1 d . A .
H23 H 0.7669 1.3625 -0.2662 0.035 Uiso 1 1 calc R . .
C24 C 0.8704(2) 1.2152(3) -0.17309(18) 0.0278(6) Uani 1 1 d . . .
H24 H 0.9021 1.1859 -0.2081 0.033 Uiso 1 1 calc R A .
C25 C 0.90490(19) 1.1529(3) -0.08608(18) 0.0241(5) Uani 1 1 d . A .
H25 H 0.9600 1.0832 -0.0628 0.029 Uiso 1 1 calc R . .

loop_
_atom_site_aniso_label
_atom_site_aniso_U_11
_atom_site_aniso_U_22
_atom_site_aniso_U_33
_atom_site_aniso_U_23
_atom_site_aniso_U_13
_atom_site_aniso_U_12
Pt1 0.01740(5) 0.01599(5) 0.01421(6) -0.00028(3) 0.00845(4) -0.00113(3)
C1 0.021(3) 0.023(2) 0.015(2) 0.0021(15) 0.001(2) -0.002(2)
C2 0.029(3) 0.024(2) 0.017(2) -0.0002(16) 0.011(2) -0.0013(19)
C3 0.032(4) 0.018(2) 0.017(2) -0.003(2) 0.011(3) -0.005(2)
C4 0.037(5) 0.018(4) 0.027(5) -0.002(3) 0.017(4) -0.008(4)
C5 0.052(8) 0.018(4) 0.032(6) -0.004(4) 0.028(5) -0.004(4)
C6 0.017(5) 0.028(6) 0.015(4) 0.000(3) 0.002(4) -0.009(5)
N7 0.0181(10) 0.0201(10) 0.0168(11) 0.0020(8) 0.0081(9) -0.0003(8)
C8 0.0179(12) 0.0259(12) 0.0176(13) 0.0009(10) 0.0061(10) 0.0007(9)
C9 0.0202(12) 0.0219(11) 0.0205(14) -0.0008(10) 0.0045(10) -0.0057(10)
C10 0.0177(12) 0.0190(11) 0.0213(13) 0.0020(9) 0.0070(10) 0.0005(9)
N11 0.0191(10) 0.0188(9) 0.0152(11) 0.0012(7) 0.0077(9) 0.0007(8)
C12 0.0207(12) 0.0230(12) 0.0131(12) -0.0004(9) 0.0064(10) -0.0040(9)
C13 0.0251(13) 0.0323(14) 0.0244(15) 0.0060(11) 0.0124(12) 0.0013(11)
C14 0.0317(15) 0.0346(15) 0.0270(16) 0.0121(12) 0.0076(13) 0.0008(12)
C15 0.0346(16) 0.0423(16) 0.0192(15) 0.0093(11) 0.0096(12) -0.0131(12)
C16 0.0267(14) 0.0435(16) 0.0207(14) -0.0036(11) 0.0127(12) -0.0109(12)
C17 0.0213(13) 0.0294(13) 0.0186(14) -0.0009(10) 0.0085(11) -0.0027(10)
C18 0.0323(15) 0.0346(14) 0.0164(14) -0.0002(11) 0.0078(12) -0.0087(12)
C19 0.0338(16) 0.0316(15) 0.0260(16) 0.0073(11) 0.0045(13) -0.0136(12)
C20 0.0217(12) 0.0162(11) 0.0171(13) 0.0016(9) 0.0075(10) -0.0020(9)
C21 0.0226(13) 0.0211(12) 0.0234(14) 0.0003(10) 0.0096(11) 0.0010(10)
C22 0.0231(14) 0.0271(13) 0.0266(16) 0.0062(11) 0.0035(12) 0.0005(10)
C23 0.0366(16) 0.0294(14) 0.0148(14) 0.0028(10) 0.0051(12) -0.0104(11)
C24 0.0381(15) 0.0272(13) 0.0237(15) -0.0036(11) 0.0188(13) -0.0091(12)
C25 0.0276(14) 0.0221(11) 0.0264(15) 0.0035(10) 0.0155(12) 0.0009(10)

loop_
_atom_type_symbol
_atom_type_description
_atom_type_scat_dispersion_real
_atom_type_scat_dispersion_imag
_atom_type_scat_source
C C 0.0033 0.0016 'International Tables Vol C Tables 4.2.6.8 and 6.1.1.4'
H H 0.0000 0.0000 'International Tables Vol C Tables 4.2.6.8 and 6.1.1.4'
N N 0.0061 0.0033 'International Tables Vol C Tables 4.2.6.8 and 6.1.1.4'
Pt Pt -1.7033 8.3905 'International Tables Vol C Tables 4.2.6.8 and 6.1.1.4'

loop_
_geom_angle_atom_site_label_1
_geom_angle_atom_site_label_2
_geom_angle_atom_site_label_3
_geom_angle
C6 Pt1 C3 89.0(3)
C6 Pt1 N7 178.9(3)
C3 Pt1 N7 89.99(16)
C6 Pt1 N11 90.0(3)
C3 Pt1 N11 178.84(18)
N7 Pt1 N11 90.94(8)
C6 Pt1 C1 17.0(3)
C3 Pt1 C1 85.2(2)
N7 Pt1 C1 162.28(16)
N11 Pt1 C1 93.66(17)
C6 Pt1 C5 86.1(4)
C3 Pt1 C5 17.41(19)
N7 Pt1 C5 93.2(3)
N11 Pt1 C5 163.1(2)
C1 Pt1 C5 87.4(4)
C6 Pt1 C2 22.1(3)
C3 Pt1 C2 85.91(19)
N7 Pt1 C2 158.27(15)
N11 Pt1 C2 93.47(13)
C1 Pt1 C2 38.33(15)
C5 Pt1 C2 76.9(3)
C6 Pt1 C4 85.2(4)
C3 Pt1 C4 21.6(2)
N7 Pt1 C4 93.7(3)
N11 Pt1 C4 157.6(3)
C1 Pt1 C4 75.9(3)
C5 Pt1 C4 38.32(16)
C2 Pt1 C4 90.3(3)
C2 C1 Pt1 70.84(9)
C1 C2 Pt1 70.83(9)
C5 C4 Pt1 70.83(9)
C4 C5 Pt1 70.85(9)
C8 N7 C12 115.0(2)
C8 N7 Pt1 125.09(16)
C12 N7 Pt1 119.80(15)
N7 C8 C9 124.7(2)
N7 C8 C18 119.4(2)
C9 C8 C18 115.9(2)
C10 C9 C8 129.8(2)
N11 C10 C9 124.7(2)
N11 C10 C19 119.7(2)
C9 C10 C19 115.5(2)
C10 N11 C20 115.74(19)
C10 N11 Pt1 124.47(16)
C20 N11 Pt1 119.74(15)
C13 C12 C17 119.6(2)
C13 C12 N7 120.5(2)
C17 C12 N7 119.9(2)
C12 C13 C14 120.3(2)
C15 C14 C13 119.8(3)
C16 C15 C14 120.2(2)
C15 C16 C17 120.1(2)
C16 C17 C12 120.0(2)
C25 C20 C21 119.1(2)
C25 C20 N11 122.0(2)
C21 C20 N11 118.9(2)
C22 C21 C20 120.3(2)
C21 C22 C23 120.5(3)
C24 C23 C22 119.4(2)
C23 C24 C25 120.5(2)
C20 C25 C24 120.2(2)

loop_
_geom_bond_atom_site_label_1
_geom_bond_atom_site_label_2
_geom_bond_distance
Pt1 C6 2.055(4)
Pt1 C3 2.055(4)
Pt1 N7 2.070(2)
Pt1 N11 2.0977(19)
Pt1 C1 2.118(3)
Pt1 C5 2.118(3)
Pt1 C2 2.118(3)
Pt1 C4 2.118(3)
C1 C2 1.391(6)
C4 C5 1.390(6)
N7 C8 1.336(3)
N7 C12 1.440(3)
C8 C9 1.398(3)
C8 C18 1.517(4)
C9 C10 1.388(3)
C10 N11 1.335(3)
C10 C19 1.516(3)
N11 C20 1.446(3)
C12 C13 1.383(3)
C12 C17 1.394(3)
C13 C14 1.391(4)
C14 C15 1.385(4)
C15 C16 1.381(4)
C16 C17 1.388(4)
C20 C25 1.387(3)
C20 C21 1.391(3)
C21 C22 1.383(4)
C22 C23 1.383(4)
C23 C24 1.380(4)
C24 C25 1.389(4)

loop_
_geom_torsion_atom_site_label_1
_geom_torsion_atom_site_label_2
_geom_torsion_atom_site_label_3
_geom_torsion_atom_site_label_4
_geom_torsion
C6 Pt1 C1 C2 13.0(12)
C3 Pt1 C1 C2 -89.4(4)
N7 Pt1 C1 C2 -164.3(4)
N11 Pt1 C1 C2 91.0(3)
C5 Pt1 C1 C2 -72.1(4)
C4 Pt1 C1 C2 -109.1(4)
C6 Pt1 C2 C1 -10.0(9)
C3 Pt1 C2 C1 87.5(4)
N7 Pt1 C2 C1 167.1(3)
N11 Pt1 C2 C1 -91.5(3)
C5 Pt1 C2 C1 102.6(5)
C4 Pt1 C2 C1 66.4(4)
C6 Pt1 C4 C5 89.7(7)
C3 Pt1 C4 C5 -9.8(8)
N7 Pt1 C4 C5 -90.4(7)
N11 Pt1 C4 C5 168.1(6)
C1 Pt1 C4 C5 104.1(7)
C2 Pt1 C4 C5 68.2(7)
C6 Pt1 C5 C4 -87.3(7)
C3 Pt1 C5 C4 12.1(11)
N7 Pt1 C5 C4 91.9(6)
N11 Pt1 C5 C4 -164.3(8)
C1 Pt1 C5 C4 -70.3(6)
C2 Pt1 C5 C4 -107.6(7)
C6 Pt1 N7 C8 -151(18)
C3 Pt1 N7 C8 179.7(3)
N11 Pt1 N7 C8 -1.0(2)
C1 Pt1 N7 C8 -106.1(6)
C5 Pt1 N7 C8 162.6(3)
C2 Pt1 N7 C8 100.9(4)
C4 Pt1 N7 C8 -159.0(3)
C6 Pt1 N7 C12 25(18)
C3 Pt1 N7 C12 -3.6(2)
N11 Pt1 N7 C12 175.76(17)
C1 Pt1 N7 C12 70.6(6)
C5 Pt1 N7 C12 -20.7(3)
C2 Pt1 N7 C12 -82.4(4)
C4 Pt1 N7 C12 17.7(3)
C12 N7 C8 C9 -179.9(2)
Pt1 N7 C8 C9 -3.1(3)
C12 N7 C8 C18 0.5(3)
Pt1 N7 C8 C18 177.34(17)
N7 C8 C9 C10 4.7(4)
C18 C8 C9 C10 -175.7(2)
C8 C9 C10 N11 0.0(4)
C8 C9 C10 C19 178.9(3)
C9 C10 N11 C20 172.0(2)
C19 C10 N11 C20 -6.8(3)
C9 C10 N11 Pt1 -5.2(3)
C19 C10 N11 Pt1 175.97(18)
C6 Pt1 N11 C10 -175.7(4)
C3 Pt1 N11 C10 149(9)
N7 Pt1 N11 C10 4.88(19)
C1 Pt1 N11 C10 167.8(2)
C5 Pt1 N11 C10 -99.2(13)
C2 Pt1 N11 C10 -153.8(2)
C4 Pt1 N11 C10 106.9(7)
C6 Pt1 N11 C20 7.2(4)
C3 Pt1 N11 C20 -28(9)
N7 Pt1 N11 C20 -172.22(17)
C1 Pt1 N11 C20 -9.3(2)
C5 Pt1 N11 C20 83.7(13)
C2 Pt1 N11 C20 29.1(2)
C4 Pt1 N11 C20 -70.2(7)
C8 N7 C12 C13 -90.1(3)
Pt1 N7 C12 C13 92.9(2)
C8 N7 C12 C17 89.0(3)
Pt1 N7 C12 C17 -88.0(2)
C17 C12 C13 C14 -2.1(4)
N7 C12 C13 C14 177.0(2)
C12 C13 C14 C15 1.0(4)
C13 C14 C15 C16 0.6(4)
C14 C15 C16 C17 -1.1(4)
C15 C16 C17 C12 0.0(4)
C13 C12 C17 C16 1.6(4)
N7 C12 C17 C16 -177.5(2)
C10 N11 C20 C25 91.9(3)
Pt1 N11 C20 C25 -90.8(2)
C10 N11 C20 C21 -87.3(3)
Pt1 N11 C20 C21 90.0(2)
C25 C20 C21 C22 -0.5(4)
N11 C20 C21 C22 178.7(2)
C20 C21 C22 C23 0.8(4)
C21 C22 C23 C24 -0.4(4)
C22 C23 C24 C25 -0.5(4)
C21 C20 C25 C24 -0.3(4)
N11 C20 C25 C24 -179.5(2)
C23 C24 C25 C20 0.8(4)
